data_1503925
loop_
_publ_author_name
'Testero, Sebastian A.'
'O'Daniel, Peter I'
'Shi, Qicun'
'Lee, Mijoon'
'Hesek, Dusan'
'Ishiwata, Akihiro'
'Noll, Bruce C.'
'Mobashery, Shahriar'

_publ_section_title
;
 Regiospecific syntheses of 6alpha-(1R-Hydroxyoctyl)penicillanic acid and
 6beta-(1R-hydroxyoctyl)penicillanic acid as mechanistic probes of class D
 beta-lactamases.
;
_journal_issue 12
_journal_name_full 'Organic letters'
_journal_page_first 2515
_journal_page_last 2518
_journal_paper_doi 10.1021/ol900668k
_journal_volume 11
_journal_year 2009
_chemical_absolute_configuration ad
_chemical_compound_source synthesized
_chemical_formula_moiety 'C24 H26 Br N O4 S'
_chemical_formula_sum 'C24 H26 Br N O4 S'
_chemical_formula_weight 504.43
_chemical_name_common
;6-(1-hydroxy-1-methyl-ethyl)-3,3-dimethyl-
7-oxo-4-thia-1-aza-bicyclo[3.2.0]heptane-
2-carboxylic acid benzhydryl ester
;
_space_group_IT_number 4
_symmetry_cell_setting monoclinic
_symmetry_Int_Tables_number 4
_symmetry_space_group_name_Hall 'P 2yb'
_symmetry_space_group_name_H-M 'P 1 21 1'
_atom_sites_solution_hydrogens geom
_atom_sites_solution_primary direct
_atom_sites_solution_secondary difmap
_audit_creation_method SHELXL-97
_cell_angle_alpha 90.00
_cell_angle_beta 90.301(2)
_cell_angle_gamma 90.00
_cell_formula_units_Z 4
_cell_length_a 9.2806(6)
_cell_length_b 9.8180(6)
_cell_length_c 25.3589(16)
_cell_measurement_reflns_used 9817
_cell_measurement_temperature 100(2)
_cell_measurement_theta_max 68.8162
_cell_measurement_theta_min 4.5036
_cell_volume 2310.6(3)
_computing_cell_refinement 'APEX2/SAINT (Bruker, 2007)'
_computing_data_collection 'APEX2 (Bruker, 2007)'
_computing_data_reduction 'SAINT/XPREP (Bruker, 2007; Sheldrick, 2008)'
_computing_molecular_graphics 'XP (Sheldrick, 2008)'
_computing_publication_material 'XCIF (Sheldrick, 2008)/enCIFer (CCDC, 2005)'
_computing_structure_refinement 'XL (Sheldrick, 2008)'
_computing_structure_solution 'XS (Sheldrick, 2008)'
_diffrn_ambient_temperature 100(2)
_diffrn_detector_area_resol_mean 8.33
_diffrn_measured_fraction_theta_full 0.970
_diffrn_measured_fraction_theta_max 0.970
_diffrn_measurement_device_type 'Bruker SMART Apex CCD diffractometer'
_diffrn_measurement_method '\f and \w scans'
_diffrn_radiation_monochromator graphite
_diffrn_radiation_probe x-ray
_diffrn_radiation_type CuK\a
_diffrn_radiation_wavelength 1.54178
_diffrn_reflns_av_R_equivalents 0.0226
_diffrn_reflns_av_sigmaI/netI 0.0342
_diffrn_reflns_limit_h_max 10
_diffrn_reflns_limit_h_min -11
_diffrn_reflns_limit_k_max 11
_diffrn_reflns_limit_k_min -11
_diffrn_reflns_limit_l_max 29
_diffrn_reflns_limit_l_min -30
_diffrn_reflns_number 23951
_diffrn_reflns_theta_full 69.55
_diffrn_reflns_theta_max 69.55
_diffrn_reflns_theta_min 1.74
_diffrn_source 'fine-focus sealed tube'
_diffrn_source_type 'Siemens KFFCU2K-90'
_exptl_absorpt_coefficient_mu 3.520
_exptl_absorpt_correction_T_max 0.52
_exptl_absorpt_correction_T_min 0.31
_exptl_absorpt_correction_type multi-scan
_exptl_absorpt_process_details 'Sheldrick, G. M. (2007). SADABS. University of G\"ottingen, Germany.'
_exptl_crystal_colour 'clear colorless'
_exptl_crystal_density_diffrn 1.450
_exptl_crystal_density_method 'not measured'
_exptl_crystal_description plate
_exptl_crystal_F_000 1040
_exptl_crystal_size_max 0.39
_exptl_crystal_size_mid 0.36
_exptl_crystal_size_min 0.19
_refine_diff_density_max 0.478
_refine_diff_density_min -0.404
_refine_diff_density_rms 0.052
_refine_ls_abs_structure_details 'Flack H D (1983), Acta Cryst. A39, 876-881'
_refine_ls_abs_structure_Flack 0.029(8)
_refine_ls_extinction_method none
_refine_ls_goodness_of_fit_ref 1.095
_refine_ls_hydrogen_treatment constr
_refine_ls_matrix_type full
_refine_ls_number_parameters 601
_refine_ls_number_reflns 7990
_refine_ls_number_restraints 1
_refine_ls_restrained_S_all 1.095
_refine_ls_R_factor_all 0.0217
_refine_ls_R_factor_gt 0.0216
_refine_ls_shift/su_max 0.004
_refine_ls_shift/su_mean 0.000
_refine_ls_structure_factor_coef Fsqd
_refine_ls_weighting_details 'calc w=1/[\s^2^(Fo^2^)+(0.0237P)^2^+0.5840P] where P=(Fo^2^+2Fc^2^)/3'
_refine_ls_weighting_scheme calc
_refine_ls_wR_factor_gt 0.0529
_refine_ls_wR_factor_ref 0.0530
_reflns_number_gt 7964
_reflns_number_total 7990
_reflns_threshold_expression >2sigma(I)
_cod_data_source_file ol900668k_si_003.cif
_cod_data_source_block compound_4
_cod_original_sg_symbol_H-M 'P 21'
_cod_database_code 1503925

loop_
_symmetry_equiv_pos_as_xyz
'x, y, z'
'-x, y+1/2, -z'

loop_
_atom_site_label
_atom_site_type_symbol
_atom_site_fract_x
_atom_site_fract_y
_atom_site_fract_z
_atom_site_U_iso_or_equiv
_atom_site_adp_type
_atom_site_occupancy
_atom_site_symmetry_multiplicity
_atom_site_calc_flag
_atom_site_refinement_flags
_atom_site_disorder_assembly
_atom_site_disorder_group
Br1_1 Br 0.49018(2) -0.20562(2) 0.707205(8) 0.02266(6) Uani 1 1 d . . .
S1_1 S 0.91655(5) 0.02345(5) 0.724428(18) 0.01840(10) Uani 1 1 d . . .
C2_1 C 0.9917(2) 0.0496(2) 0.65711(8) 0.0183(4) Uani 1 1 d . . .
C3_1 C 0.8546(2) 0.0522(2) 0.61991(8) 0.0163(4) Uani 1 1 d . . .
H3_1 H 0.8809 0.0149 0.5846 0.020 Uiso 1 1 calc R . .
N4_1 N 0.74938(17) -0.03655(18) 0.64427(6) 0.0159(3) Uani 1 1 d . . .
C5_1 C 0.7402(2) -0.0365(2) 0.70198(8) 0.0163(4) Uani 1 1 d . . .
H5_1 H 0.6593 0.0210 0.7153 0.020 Uiso 1 1 calc R . .
C6_1 C 0.69979(19) -0.1916(2) 0.69864(7) 0.0157(4) Uani 1 1 d . . .
C7_1 C 0.73433(19) -0.1766(2) 0.63936(7) 0.0158(4) Uani 1 1 d . . .
O8_1 O 0.74709(16) -0.25127(15) 0.60251(6) 0.0217(3) Uani 1 1 d . . .
C9_1 C 1.0874(2) -0.0698(2) 0.64053(9) 0.0232(4) Uani 1 1 d . . .
H9A_1 H 1.1629 -0.0840 0.6671 0.035 Uiso 1 1 calc R . .
H9B_1 H 1.1319 -0.0494 0.6065 0.035 Uiso 1 1 calc R . .
H9C_1 H 1.0288 -0.1524 0.6374 0.035 Uiso 1 1 calc R . .
C10_1 C 1.0769(2) 0.1819(2) 0.65810(9) 0.0269(5) Uani 1 1 d . . .
H10A_1 H 1.1149 0.2004 0.6228 0.040 Uiso 1 1 calc R . .
H10B_1 H 1.1570 0.1737 0.6832 0.040 Uiso 1 1 calc R . .
H10C_1 H 1.0138 0.2568 0.6688 0.040 Uiso 1 1 calc R . .
C11_1 C 0.7944(2) 0.1951(2) 0.61318(7) 0.0168(4) Uani 1 1 d . . .
O12_1 O 0.85845(15) 0.25467(14) 0.57198(5) 0.0175(3) Uani 1 1 d . . .
O13_1 O 0.70528(18) 0.24627(16) 0.64094(6) 0.0282(4) Uani 1 1 d . . .
C14_1 C 0.8439(2) 0.4029(2) 0.56523(7) 0.0165(4) Uani 1 1 d . . .
H14_1 H 0.8003 0.4430 0.5977 0.020 Uiso 1 1 calc R . .
C15_1 C 0.9977(2) 0.4526(2) 0.55994(8) 0.0171(4) Uani 1 1 d . . .
C16_1 C 1.0598(2) 0.5371(2) 0.59792(8) 0.0219(4) Uani 1 1 d . . .
H16_1 H 1.0026 0.5723 0.6257 0.026 Uiso 1 1 calc R . .
C17_1 C 1.2048(3) 0.5700(2) 0.59519(9) 0.0283(5) Uani 1 1 d . . .
H17_1 H 1.2465 0.6288 0.6208 0.034 Uiso 1 1 calc R . .
C18_1 C 1.2897(2) 0.5166(2) 0.55479(10) 0.0259(5) Uani 1 1 d . . .
H18_1 H 1.3898 0.5363 0.5537 0.031 Uiso 1 1 calc R . .
C19_1 C 1.2275(2) 0.4348(2) 0.51637(9) 0.0219(4) Uani 1 1 d . . .
H19_1 H 1.2847 0.4000 0.4885 0.026 Uiso 1 1 calc R . .
C20_1 C 1.0821(2) 0.4039(2) 0.51865(8) 0.0193(4) Uani 1 1 d . . .
H20_1 H 1.0396 0.3491 0.4919 0.023 Uiso 1 1 calc R . .
C21_1 C 0.7473(2) 0.4326(2) 0.51822(8) 0.0167(4) Uani 1 1 d . . .
C22_1 C 0.6607(2) 0.3339(2) 0.49518(9) 0.0226(4) Uani 1 1 d . . .
H22_1 H 0.6625 0.2435 0.5085 0.027 Uiso 1 1 calc R . .
C23_1 C 0.5718(2) 0.3658(3) 0.45303(9) 0.0260(5) Uani 1 1 d . . .
H23_1 H 0.5145 0.2968 0.4371 0.031 Uiso 1 1 calc R . .
C24_1 C 0.5659(2) 0.4985(3) 0.43377(9) 0.0235(5) Uani 1 1 d . . .
H24_1 H 0.5043 0.5203 0.4049 0.028 Uiso 1 1 calc R . .
C25_1 C 0.6504(2) 0.5985(2) 0.45697(8) 0.0218(4) Uani 1 1 d . . .
H25_1 H 0.6459 0.6895 0.4444 0.026 Uiso 1 1 calc R . .
C26_1 C 0.7419(2) 0.5655(2) 0.49881(8) 0.0203(4) Uani 1 1 d . . .
H26_1 H 0.8009 0.6339 0.5142 0.024 Uiso 1 1 calc R . .
C27_1 C 0.7792(2) -0.3045(2) 0.72942(7) 0.0163(4) Uani 1 1 d . . .
O28_1 O 0.92747(14) -0.30067(15) 0.71288(5) 0.0173(3) Uani 1 1 d . . .
H28O_1 H 0.9675 -0.2308 0.7253 0.026 Uiso 1 1 calc R . .
C29_1 C 0.7243(2) -0.4450(2) 0.71365(9) 0.0219(4) Uani 1 1 d . . .
H29A_1 H 0.7889 -0.5149 0.7280 0.033 Uiso 1 1 calc R . .
H29B_1 H 0.7216 -0.4521 0.6751 0.033 Uiso 1 1 calc R . .
H29C_1 H 0.6272 -0.4583 0.7277 0.033 Uiso 1 1 calc R . .
C30_1 C 0.7683(2) -0.2819(2) 0.78876(7) 0.0206(4) Uani 1 1 d . . .
H30A_1 H 0.8040 -0.1907 0.7976 0.031 Uiso 1 1 calc R . .
H30B_1 H 0.8263 -0.3504 0.8073 0.031 Uiso 1 1 calc R . .
H30C_1 H 0.6674 -0.2901 0.7996 0.031 Uiso 1 1 calc R . .
Br1_2 Br 0.72368(2) 0.719270(18) 0.931733(7) 0.01696(5) Uani 1 1 d . . .
S1_2 S 0.26184(5) 0.88163(5) 0.943151(19) 0.01814(10) Uani 1 1 d . . .
C2_2 C 0.2151(2) 0.9693(2) 0.88017(8) 0.0169(4) Uani 1 1 d . . .
C3_2 C 0.3177(2) 0.9063(2) 0.83748(7) 0.0146(4) Uani 1 1 d . . .
H3_2 H 0.3465 0.9803 0.8126 0.018 Uiso 1 1 calc R . .
N4_2 N 0.44564(17) 0.85995(17) 0.86520(6) 0.0141(3) Uani 1 1 d . . .
C5_2 C 0.43002(19) 0.8084(2) 0.91876(7) 0.0144(4) Uani 1 1 d . . .
H5_2 H 0.4295 0.7066 0.9200 0.017 Uiso 1 1 calc R . .
C6_2 C 0.58339(19) 0.8692(2) 0.93124(8) 0.0142(4) Uani 1 1 d . . .
C7_2 C 0.5725(2) 0.93083(19) 0.87499(8) 0.0144(4) Uani 1 1 d . . .
O8_2 O 0.64199(14) 1.00771(15) 0.84875(6) 0.0186(3) Uani 1 1 d . . .
C9_2 C 0.2450(2) 1.1225(2) 0.88454(9) 0.0244(5) Uani 1 1 d . . .
H9A_2 H 0.1917 1.1601 0.9145 0.037 Uiso 1 1 calc R . .
H9B_2 H 0.2140 1.1679 0.8520 0.037 Uiso 1 1 calc R . .
H9C_2 H 0.3485 1.1374 0.8900 0.037 Uiso 1 1 calc R . .
C10_2 C 0.0545(2) 0.9451(2) 0.86899(9) 0.0234(5) Uani 1 1 d . . .
H10A_2 H 0.0283 0.9868 0.8352 0.035 Uiso 1 1 calc R . .
H10B_2 H -0.0029 0.9861 0.8972 0.035 Uiso 1 1 calc R . .
H10C_2 H 0.0356 0.8470 0.8675 0.035 Uiso 1 1 calc R . .
C11_2 C 0.24440(18) 0.7938(2) 0.80580(7) 0.0147(4) Uani 1 1 d . . .
O12_2 O 0.24741(15) 0.67302(14) 0.83028(5) 0.0188(3) Uani 1 1 d . B .
O13_2 O 0.18820(14) 0.81583(15) 0.76395(5) 0.0199(3) Uani 1 1 d . . .
C14_2 C 0.1804(2) 0.5581(2) 0.80211(9) 0.0218(4) Uani 1 1 d . . .
H14_2 H 0.1234 0.5959 0.7719 0.026 Uiso 1 1 calc R A 1
C15_2 C 0.0759(2) 0.4875(2) 0.83933(9) 0.0219(4) Uani 1 1 d . B .
C16_2 C 0.0563(2) 0.5261(2) 0.89136(9) 0.0239(4) Uani 1 1 d . . .
H16_2 H 0.1113 0.5989 0.9057 0.029 Uiso 1 1 calc R B .
C17_2 C -0.0440(2) 0.4586(3) 0.92297(11) 0.0309(5) Uani 1 1 d . B .
H17_2 H -0.0565 0.4857 0.9586 0.037 Uiso 1 1 calc R . .
C18_2 C -0.1248(3) 0.3531(3) 0.90268(12) 0.0369(6) Uani 1 1 d . . .
H18_2 H -0.1935 0.3080 0.9242 0.044 Uiso 1 1 calc R B .
C19_2 C -0.1055(2) 0.3126(3) 0.85064(12) 0.0376(6) Uani 1 1 d . B .
H19_2 H -0.1608 0.2397 0.8366 0.045 Uiso 1 1 calc R . .
C20_2 C -0.0051(2) 0.3791(2) 0.81915(11) 0.0300(5) Uani 1 1 d . . .
H20_2 H 0.0084 0.3507 0.7837 0.036 Uiso 1 1 calc R B .
C21'_2 C 0.3113(14) 0.4629(10) 0.7841(4) 0.021(2) Uani 0.45(3) 1 d PG B 2
C22'_2 C 0.4107(14) 0.4201(13) 0.8218(3) 0.028(3) Uani 0.45(3) 1 d PG B 2
H22'_2 H 0.4053 0.4538 0.8568 0.034 Uiso 0.45(3) 1 calc PR B 2
C23'_2 C 0.5182(14) 0.3282(10) 0.8082(6) 0.034(3) Uani 0.45(3) 1 d PG B 2
H23'_2 H 0.5861 0.2990 0.8339 0.041 Uiso 0.45(3) 1 calc PR B 2
C24'_2 C 0.5261(12) 0.2790(8) 0.7569(8) 0.035(3) Uani 0.45(3) 1 d PG B 2
H24'_2 H 0.5995 0.2161 0.7475 0.042 Uiso 0.45(3) 1 calc PR B 2
C25'_2 C 0.4267(11) 0.3217(17) 0.7192(6) 0.036(4) Uani 0.45(3) 1 d PG B 2
H25'_2 H 0.4321 0.2881 0.6841 0.043 Uiso 0.45(3) 1 calc PR B 2
C26'_2 C 0.3192(12) 0.4137(16) 0.7328(4) 0.026(2) Uani 0.45(3) 1 d PG B 2
H26'_2 H 0.2513 0.4429 0.7070 0.031 Uiso 0.45(3) 1 calc PR B 2
C21_2 C 0.2845(10) 0.4674(8) 0.7814(3) 0.0184(16) Uani 0.55(3) 1 d PG B 1
C22_2 C 0.3799(10) 0.3963(9) 0.8136(3) 0.0263(18) Uani 0.55(3) 1 d PG B 1
H22_2 H 0.3770 0.4083 0.8508 0.032 Uiso 0.55(3) 1 calc PR B 1
C23_2 C 0.4796(11) 0.3078(8) 0.7915(4) 0.0337(19) Uani 0.55(3) 1 d PG B 1
H23_2 H 0.5449 0.2592 0.8136 0.040 Uiso 0.55(3) 1 calc PR B 1
C24_2 C 0.4839(14) 0.2903(5) 0.7372(5) 0.032(3) Uani 0.55(3) 1 d PG B 1
H24_2 H 0.5520 0.2297 0.7220 0.038 Uiso 0.55(3) 1 calc PR B 1
C25_2 C 0.3884(14) 0.3613(9) 0.7049(3) 0.033(2) Uani 0.55(3) 1 d PG B 1
H25_2 H 0.3914 0.3493 0.6678 0.039 Uiso 0.55(3) 1 calc PR B 1
C26_2 C 0.2887(12) 0.4498(10) 0.7270(3) 0.0260(16) Uani 0.55(3) 1 d PG B 1
H26_2 H 0.2235 0.4984 0.7050 0.031 Uiso 0.55(3) 1 calc PR B 1
C27_2 C 0.6106(2) 0.9695(2) 0.97682(8) 0.0175(4) Uani 1 1 d . . .
O28_2 O 0.51840(16) 1.08489(15) 0.96822(6) 0.0201(3) Uani 1 1 d . . .
H28O_2 H 0.4322 1.0619 0.9729 0.030 Uiso 1 1 calc R . .
C29_2 C 0.7631(2) 1.0273(2) 0.97388(9) 0.0224(4) Uani 1 1 d . . .
H29A_2 H 0.7752 1.0983 1.0007 0.034 Uiso 1 1 calc R . .
H29B_2 H 0.7790 1.0663 0.9388 0.034 Uiso 1 1 calc R . .
H29C_2 H 0.8330 0.9542 0.9802 0.034 Uiso 1 1 calc R . .
C30_2 C 0.5802(3) 0.9046(2) 1.03012(8) 0.0244(4) Uani 1 1 d . . .
H30A_2 H 0.4817 0.8687 1.0304 0.037 Uiso 1 1 calc R . .
H30B_2 H 0.5909 0.9732 1.0579 0.037 Uiso 1 1 calc R . .
H30C_2 H 0.6485 0.8301 1.0364 0.037 Uiso 1 1 calc R . .

loop_
_atom_site_aniso_label
_atom_site_aniso_U_11
_atom_site_aniso_U_22
_atom_site_aniso_U_33
_atom_site_aniso_U_23
_atom_site_aniso_U_13
_atom_site_aniso_U_12
Br1_1 0.01354(9) 0.03126(12) 0.02322(11) 0.00764(9) 0.00251(7) -0.00136(9)
S1_1 0.0224(2) 0.0195(2) 0.0133(2) 0.00017(18) -0.00324(17) -0.00306(19)
C2_1 0.0178(9) 0.0220(10) 0.0151(9) 0.0025(8) -0.0004(7) -0.0026(8)
C3_1 0.0183(9) 0.0188(10) 0.0118(9) -0.0001(7) 0.0006(7) -0.0024(8)
N4_1 0.0165(8) 0.0197(9) 0.0114(8) 0.0027(6) -0.0009(6) -0.0007(7)
C5_1 0.0143(9) 0.0190(10) 0.0155(10) 0.0022(8) 0.0002(7) -0.0002(8)
C6_1 0.0114(8) 0.0205(10) 0.0153(9) 0.0004(8) 0.0002(6) -0.0023(8)
C7_1 0.0123(8) 0.0212(10) 0.0138(10) 0.0025(8) -0.0009(7) -0.0018(7)
O8_1 0.0269(7) 0.0240(8) 0.0142(7) -0.0005(6) -0.0017(5) -0.0039(6)
C9_1 0.0182(10) 0.0283(11) 0.0232(11) 0.0066(9) 0.0029(8) 0.0031(9)
C10_1 0.0244(10) 0.0281(12) 0.0281(12) 0.0077(9) -0.0046(9) -0.0100(9)
C11_1 0.0177(9) 0.0192(11) 0.0136(9) 0.0014(7) -0.0003(7) -0.0009(8)
O12_1 0.0226(6) 0.0149(7) 0.0149(6) 0.0016(5) 0.0041(5) 0.0001(5)
O13_1 0.0334(8) 0.0247(8) 0.0265(8) 0.0055(6) 0.0135(6) 0.0060(7)
C14_1 0.0219(10) 0.0134(9) 0.0144(9) 0.0003(7) 0.0033(7) 0.0017(8)
C15_1 0.0219(10) 0.0152(9) 0.0143(9) 0.0043(7) -0.0025(7) 0.0004(8)
C16_1 0.0289(11) 0.0198(10) 0.0170(10) -0.0016(8) 0.0008(8) 0.0003(9)
C17_1 0.0328(12) 0.0248(11) 0.0274(12) -0.0038(9) -0.0060(9) -0.0080(10)
C18_1 0.0210(10) 0.0255(11) 0.0313(12) 0.0059(9) -0.0013(8) -0.0053(9)
C19_1 0.0213(10) 0.0234(11) 0.0210(10) 0.0045(8) 0.0027(8) 0.0020(9)
C20_1 0.0239(10) 0.0194(10) 0.0145(9) 0.0008(8) -0.0006(7) 0.0021(8)
C21_1 0.0163(9) 0.0190(10) 0.0150(9) -0.0024(8) 0.0030(7) 0.0013(8)
C22_1 0.0217(10) 0.0193(10) 0.0267(11) 0.0003(8) 0.0011(8) -0.0006(8)
C23_1 0.0201(10) 0.0265(11) 0.0312(12) -0.0049(10) -0.0039(9) -0.0027(9)
C24_1 0.0164(9) 0.0330(12) 0.0210(11) -0.0032(9) -0.0011(8) 0.0057(9)
C25_1 0.0243(10) 0.0220(10) 0.0191(10) 0.0022(8) 0.0025(8) 0.0047(9)
C26_1 0.0232(10) 0.0186(10) 0.0190(10) -0.0026(8) 0.0018(8) -0.0017(8)
C27_1 0.0153(9) 0.0184(11) 0.0152(9) 0.0019(7) 0.0028(7) 0.0014(8)
O28_1 0.0144(6) 0.0198(7) 0.0178(7) -0.0027(5) 0.0013(5) -0.0013(6)
C29_1 0.0246(10) 0.0219(11) 0.0192(10) 0.0011(8) 0.0015(8) -0.0043(9)
C30_1 0.0246(9) 0.0226(10) 0.0145(9) 0.0021(9) 0.0016(7) 0.0012(10)
Br1_2 0.01850(9) 0.01561(10) 0.01675(10) -0.00020(8) -0.00067(7) 0.00513(8)
S1_2 0.0168(2) 0.0225(3) 0.0152(2) -0.00050(18) 0.00531(17) 0.00113(19)
C2_2 0.0171(9) 0.0170(10) 0.0166(10) 0.0010(7) 0.0001(7) 0.0040(8)
C3_2 0.0140(9) 0.0159(9) 0.0139(9) 0.0022(7) 0.0012(7) 0.0007(7)
N4_2 0.0148(7) 0.0152(7) 0.0124(8) 0.0006(6) 0.0023(6) 0.0006(7)
C5_2 0.0162(8) 0.0135(9) 0.0134(9) -0.0003(7) 0.0037(7) 0.0006(8)
C6_2 0.0126(8) 0.0126(9) 0.0173(10) 0.0025(7) 0.0011(7) 0.0074(7)
C7_2 0.0160(9) 0.0118(9) 0.0154(9) -0.0012(7) 0.0018(7) 0.0036(8)
O8_2 0.0182(6) 0.0187(7) 0.0188(7) 0.0035(6) 0.0016(5) -0.0013(6)
C9_2 0.0248(10) 0.0183(10) 0.0299(12) -0.0054(9) -0.0010(9) 0.0040(9)
C10_2 0.0158(10) 0.0286(11) 0.0258(12) -0.0039(9) 0.0014(8) 0.0026(9)
C11_2 0.0121(8) 0.0162(9) 0.0158(9) 0.0018(8) 0.0022(7) 0.0006(8)
O12_2 0.0253(7) 0.0138(7) 0.0172(7) 0.0008(5) -0.0061(6) -0.0008(6)
O13_2 0.0195(6) 0.0228(7) 0.0175(7) 0.0041(6) -0.0037(5) -0.0028(6)
C14_2 0.0302(11) 0.0157(10) 0.0195(10) 0.0003(8) -0.0096(8) -0.0037(9)
C15_2 0.0171(9) 0.0173(10) 0.0313(12) 0.0025(8) -0.0062(8) 0.0056(8)
C16_2 0.0199(10) 0.0215(11) 0.0304(12) 0.0037(9) -0.0039(8) 0.0026(9)
C17_2 0.0218(11) 0.0281(12) 0.0428(14) 0.0105(10) 0.0026(10) 0.0081(10)
C18_2 0.0208(10) 0.0247(12) 0.0652(18) 0.0100(12) 0.0071(11) 0.0037(10)
C19_2 0.0187(10) 0.0219(12) 0.0724(19) -0.0009(12) -0.0004(11) -0.0034(9)
C20_2 0.0223(11) 0.0208(11) 0.0469(14) -0.0040(10) -0.0050(10) 0.0035(9)
C21'_2 0.024(4) 0.019(4) 0.022(5) -0.008(3) 0.012(3) 0.002(3)
C22'_2 0.034(5) 0.031(5) 0.020(3) 0.013(3) 0.008(3) 0.012(4)
C23'_2 0.021(4) 0.035(4) 0.047(5) 0.015(4) 0.014(4) 0.008(3)
C24'_2 0.022(4) 0.023(3) 0.061(8) -0.017(4) 0.022(5) -0.008(3)
C25'_2 0.017(5) 0.050(7) 0.040(6) -0.037(6) 0.005(4) -0.005(4)
C26'_2 0.022(4) 0.032(6) 0.024(4) -0.018(4) 0.009(3) -0.006(4)
C21_2 0.018(3) 0.014(3) 0.022(3) 0.006(3) 0.000(2) -0.012(2)
C22_2 0.025(3) 0.029(3) 0.025(3) 0.003(2) 0.003(2) 0.002(3)
C23_2 0.024(4) 0.024(3) 0.053(5) 0.013(3) 0.006(3) 0.003(3)
C24_2 0.026(5) 0.024(3) 0.045(5) -0.002(3) 0.020(4) -0.006(3)
C25_2 0.031(5) 0.034(4) 0.034(3) -0.005(3) 0.006(3) -0.012(3)
C26_2 0.025(3) 0.025(4) 0.028(3) -0.001(2) 0.002(2) -0.008(3)
C27_2 0.0229(10) 0.0138(9) 0.0159(10) -0.0019(7) -0.0002(7) 0.0011(8)
O28_2 0.0237(7) 0.0148(7) 0.0218(7) -0.0011(6) 0.0024(6) 0.0036(6)
C29_2 0.0208(10) 0.0232(10) 0.0232(11) -0.0050(8) -0.0022(8) -0.0022(9)
C30_2 0.0355(12) 0.0207(10) 0.0171(10) -0.0002(8) -0.0003(8) 0.0005(9)

loop_
_atom_type_symbol
_atom_type_description
_atom_type_scat_dispersion_real
_atom_type_scat_dispersion_imag
_atom_type_scat_source
C C 0.0181 0.0091 'International Tables Vol C Tables 4.2.6.8 and 6.1.1.4'
H H 0.0000 0.0000 'International Tables Vol C Tables 4.2.6.8 and 6.1.1.4'
N N 0.0311 0.0180 'International Tables Vol C Tables 4.2.6.8 and 6.1.1.4'
O O 0.0492 0.0322 'International Tables Vol C Tables 4.2.6.8 and 6.1.1.4'
S S 0.3331 0.5567 'International Tables Vol C Tables 4.2.6.8 and 6.1.1.4'
Br Br -0.6763 1.2805 'International Tables Vol C Tables 4.2.6.8 and 6.1.1.4'

loop_
_geom_angle_atom_site_label_1
_geom_angle_atom_site_label_2
_geom_angle_atom_site_label_3
_geom_angle
C5_1 S1_1 C2_1 95.61(9)
C10_1 C2_1 C9_1 110.83(17)
C10_1 C2_1 C3_1 114.39(17)
C9_1 C2_1 C3_1 108.37(17)
C10_1 C2_1 S1_1 107.43(15)
C9_1 C2_1 S1_1 111.48(14)
C3_1 C2_1 S1_1 104.20(13)
N4_1 C3_1 C11_1 110.78(16)
N4_1 C3_1 C2_1 106.12(16)
C11_1 C3_1 C2_1 112.12(16)
N4_1 C3_1 H3_1 109.2
C11_1 C3_1 H3_1 109.2
C2_1 C3_1 H3_1 109.2
C7_1 N4_1 C3_1 128.70(17)
C7_1 N4_1 C5_1 94.79(15)
C3_1 N4_1 C5_1 117.90(16)
N4_1 C5_1 C6_1 87.77(15)
N4_1 C5_1 S1_1 104.73(13)
C6_1 C5_1 S1_1 122.85(14)
N4_1 C5_1 H5_1 112.7
C6_1 C5_1 H5_1 112.7
S1_1 C5_1 H5_1 112.7
C27_1 C6_1 C7_1 117.36(16)
C27_1 C6_1 C5_1 123.84(16)
C7_1 C6_1 C5_1 84.82(15)
C27_1 C6_1 Br1_1 111.40(13)
C7_1 C6_1 Br1_1 108.96(12)
C5_1 C6_1 Br1_1 107.38(13)
O8_1 C7_1 N4_1 131.92(18)
O8_1 C7_1 C6_1 136.45(19)
N4_1 C7_1 C6_1 91.62(16)
C2_1 C9_1 H9A_1 109.5
C2_1 C9_1 H9B_1 109.5
H9A_1 C9_1 H9B_1 109.5
C2_1 C9_1 H9C_1 109.5
H9A_1 C9_1 H9C_1 109.5
H9B_1 C9_1 H9C_1 109.5
C2_1 C10_1 H10A_1 109.5
C2_1 C10_1 H10B_1 109.5
H10A_1 C10_1 H10B_1 109.5
C2_1 C10_1 H10C_1 109.5
H10A_1 C10_1 H10C_1 109.5
H10B_1 C10_1 H10C_1 109.5
O13_1 C11_1 O12_1 125.83(19)
O13_1 C11_1 C3_1 125.12(18)
O12_1 C11_1 C3_1 109.04(16)
C11_1 O12_1 C14_1 118.81(15)
O12_1 C14_1 C15_1 104.07(15)
O12_1 C14_1 C21_1 109.63(16)
C15_1 C14_1 C21_1 114.93(16)
O12_1 C14_1 H14_1 109.3
C15_1 C14_1 H14_1 109.3
C21_1 C14_1 H14_1 109.3
C16_1 C15_1 C20_1 119.37(19)
C16_1 C15_1 C14_1 121.14(18)
C20_1 C15_1 C14_1 119.27(18)
C17_1 C16_1 C15_1 120.1(2)
C17_1 C16_1 H16_1 119.9
C15_1 C16_1 H16_1 119.9
C16_1 C17_1 C18_1 120.0(2)
C16_1 C17_1 H17_1 120.0
C18_1 C17_1 H17_1 120.0
C19_1 C18_1 C17_1 119.9(2)
C19_1 C18_1 H18_1 120.0
C17_1 C18_1 H18_1 120.0
C20_1 C19_1 C18_1 120.0(2)
C20_1 C19_1 H19_1 120.0
C18_1 C19_1 H19_1 120.0
C19_1 C20_1 C15_1 120.5(2)
C19_1 C20_1 H20_1 119.8
C15_1 C20_1 H20_1 119.8
C22_1 C21_1 C26_1 119.01(19)
C22_1 C21_1 C14_1 122.38(19)
C26_1 C21_1 C14_1 118.56(18)
C23_1 C22_1 C21_1 120.7(2)
C23_1 C22_1 H22_1 119.7
C21_1 C22_1 H22_1 119.7
C22_1 C23_1 C24_1 120.3(2)
C22_1 C23_1 H23_1 119.8
C24_1 C23_1 H23_1 119.8
C25_1 C24_1 C23_1 119.5(2)
C25_1 C24_1 H24_1 120.2
C23_1 C24_1 H24_1 120.2
C24_1 C25_1 C26_1 120.0(2)
C24_1 C25_1 H25_1 120.0
C26_1 C25_1 H25_1 120.0
C25_1 C26_1 C21_1 120.5(2)
C25_1 C26_1 H26_1 119.8
C21_1 C26_1 H26_1 119.8
O28_1 C27_1 C29_1 105.44(16)
O28_1 C27_1 C30_1 110.62(15)
C29_1 C27_1 C30_1 111.53(17)
O28_1 C27_1 C6_1 106.77(15)
C29_1 C27_1 C6_1 111.10(16)
C30_1 C27_1 C6_1 111.12(16)
C27_1 O28_1 H28O_1 109.5
C27_1 C29_1 H29A_1 109.5
C27_1 C29_1 H29B_1 109.5
H29A_1 C29_1 H29B_1 109.5
C27_1 C29_1 H29C_1 109.5
H29A_1 C29_1 H29C_1 109.5
H29B_1 C29_1 H29C_1 109.5
C27_1 C30_1 H30A_1 109.5
C27_1 C30_1 H30B_1 109.5
H30A_1 C30_1 H30B_1 109.5
C27_1 C30_1 H30C_1 109.5
H30A_1 C30_1 H30C_1 109.5
H30B_1 C30_1 H30C_1 109.5
C5_2 S1_2 C2_2 95.00(9)
C9_2 C2_2 C10_2 109.95(17)
C9_2 C2_2 C3_2 109.00(17)
C10_2 C2_2 C3_2 113.77(17)
C9_2 C2_2 S1_2 110.48(15)
C10_2 C2_2 S1_2 107.96(14)
C3_2 C2_2 S1_2 105.60(13)
N4_2 C3_2 C11_2 112.97(16)
N4_2 C3_2 C2_2 106.69(15)
C11_2 C3_2 C2_2 112.20(15)
N4_2 C3_2 H3_2 108.3
C11_2 C3_2 H3_2 108.3
C2_2 C3_2 H3_2 108.3
C7_2 N4_2 C3_2 128.37(17)
C7_2 N4_2 C5_2 95.49(15)
C3_2 N4_2 C5_2 118.40(15)
N4_2 C5_2 C6_2 87.80(14)
N4_2 C5_2 S1_2 105.54(13)
C6_2 C5_2 S1_2 123.74(13)
N4_2 C5_2 H5_2 112.2
C6_2 C5_2 H5_2 112.2
S1_2 C5_2 H5_2 112.2
C27_2 C6_2 C7_2 116.78(16)
C27_2 C6_2 C5_2 122.57(16)
C7_2 C6_2 C5_2 84.77(14)
C27_2 C6_2 Br1_2 111.64(13)
C7_2 C6_2 Br1_2 109.73(12)
C5_2 C6_2 Br1_2 108.40(13)
O8_2 C7_2 N4_2 132.47(18)
O8_2 C7_2 C6_2 136.40(18)
N4_2 C7_2 C6_2 91.13(15)
C2_2 C9_2 H9A_2 109.5
C2_2 C9_2 H9B_2 109.5
H9A_2 C9_2 H9B_2 109.5
C2_2 C9_2 H9C_2 109.5
H9A_2 C9_2 H9C_2 109.5
H9B_2 C9_2 H9C_2 109.5
C2_2 C10_2 H10A_2 109.5
C2_2 C10_2 H10B_2 109.5
H10A_2 C10_2 H10B_2 109.5
C2_2 C10_2 H10C_2 109.5
H10A_2 C10_2 H10C_2 109.5
H10B_2 C10_2 H10C_2 109.5
O13_2 C11_2 O12_2 125.28(19)
O13_2 C11_2 C3_2 121.79(19)
O12_2 C11_2 C3_2 112.91(15)
C11_2 O12_2 C14_2 116.50(15)
C21_2 C14_2 O12_2 112.0(4)
C21_2 C14_2 C15_2 112.4(4)
O12_2 C14_2 C15_2 108.48(18)
O12_2 C14_2 C21'_2 105.5(5)
C15_2 C14_2 C21'_2 113.4(5)
C21_2 C14_2 H14_2 107.9
O12_2 C14_2 H14_2 107.9
C15_2 C14_2 H14_2 107.9
C21'_2 C14_2 H14_2 113.4
C16_2 C15_2 C20_2 118.9(2)
C16_2 C15_2 C14_2 123.6(2)
C20_2 C15_2 C14_2 117.5(2)
C15_2 C16_2 C17_2 120.5(2)
C15_2 C16_2 H16_2 119.7
C17_2 C16_2 H16_2 119.7
C18_2 C17_2 C16_2 120.3(3)
C18_2 C17_2 H17_2 119.8
C16_2 C17_2 H17_2 119.8
C17_2 C18_2 C19_2 119.8(2)
C17_2 C18_2 H18_2 120.1
C19_2 C18_2 H18_2 120.1
C18_2 C19_2 C20_2 120.0(2)
C18_2 C19_2 H19_2 120.0
C20_2 C19_2 H19_2 120.0
C19_2 C20_2 C15_2 120.5(2)
C19_2 C20_2 H20_2 119.8
C15_2 C20_2 H20_2 119.8
C22'_2 C21'_2 C26'_2 120.0
C22'_2 C21'_2 C14_2 118.8(5)
C26'_2 C21'_2 C14_2 120.9(5)
C21'_2 C22'_2 C23'_2 120.0
C21'_2 C22'_2 H22'_2 120.0
C23'_2 C22'_2 H22'_2 120.0
C24'_2 C23'_2 C22'_2 120.0
C24'_2 C23'_2 H23'_2 120.0
C22'_2 C23'_2 H23'_2 120.0
C23'_2 C24'_2 C25'_2 120.0
C23'_2 C24'_2 H24'_2 120.0
C25'_2 C24'_2 H24'_2 120.0
C24'_2 C25'_2 C26'_2 120.0
C24'_2 C25'_2 H25'_2 120.0
C26'_2 C25'_2 H25'_2 120.0
C25'_2 C26'_2 C21'_2 120.0
C25'_2 C26'_2 H26'_2 120.0
C21'_2 C26'_2 H26'_2 120.0
C22_2 C21_2 C26_2 120.0
C22_2 C21_2 C14_2 122.1(5)
C26_2 C21_2 C14_2 117.9(5)
C23_2 C22_2 C21_2 120.0
C23_2 C22_2 H22_2 120.0
C21_2 C22_2 H22_2 120.0
C24_2 C23_2 C22_2 120.0
C24_2 C23_2 H23_2 120.0
C22_2 C23_2 H23_2 120.0
C25_2 C24_2 C23_2 120.0
C25_2 C24_2 H24_2 120.0
C23_2 C24_2 H24_2 120.0
C24_2 C25_2 C26_2 120.0
C24_2 C25_2 H25_2 120.0
C26_2 C25_2 H25_2 120.0
C25_2 C26_2 C21_2 120.0
C25_2 C26_2 H26_2 120.0
C21_2 C26_2 H26_2 120.0
O28_2 C27_2 C30_2 110.62(17)
O28_2 C27_2 C29_2 104.55(16)
C30_2 C27_2 C29_2 112.01(18)
O28_2 C27_2 C6_2 107.22(15)
C30_2 C27_2 C6_2 111.65(17)
C29_2 C27_2 C6_2 110.46(16)
C27_2 O28_2 H28O_2 109.5
C27_2 C29_2 H29A_2 109.5
C27_2 C29_2 H29B_2 109.5
H29A_2 C29_2 H29B_2 109.5
C27_2 C29_2 H29C_2 109.5
H29A_2 C29_2 H29C_2 109.5
H29B_2 C29_2 H29C_2 109.5
C27_2 C30_2 H30A_2 109.5
C27_2 C30_2 H30B_2 109.5
H30A_2 C30_2 H30B_2 109.5
C27_2 C30_2 H30C_2 109.5
H30A_2 C30_2 H30C_2 109.5
H30B_2 C30_2 H30C_2 109.5

loop_
_geom_bond_atom_site_label_1
_geom_bond_atom_site_label_2
_geom_bond_distance
Br1_1 C6_1 1.9634(18)
S1_1 C5_1 1.827(2)
S1_1 C2_1 1.865(2)
C2_1 C10_1 1.521(3)
C2_1 C9_1 1.531(3)
C2_1 C3_1 1.580(3)
C3_1 N4_1 1.450(3)
C3_1 C11_1 1.519(3)
C3_1 H3_1 1.0000
N4_1 C7_1 1.388(3)
N4_1 C5_1 1.466(3)
C5_1 C6_1 1.570(3)
C5_1 H5_1 1.0000
C6_1 C27_1 1.542(3)
C6_1 C7_1 1.546(3)
C7_1 O8_1 1.194(3)
C9_1 H9A_1 0.9800
C9_1 H9B_1 0.9800
C9_1 H9C_1 0.9800
C10_1 H10A_1 0.9800
C10_1 H10B_1 0.9800
C10_1 H10C_1 0.9800
C11_1 O13_1 1.199(3)
C11_1 O12_1 1.339(2)
O12_1 C14_1 1.471(2)
C14_1 C15_1 1.515(3)
C14_1 C21_1 1.516(3)
C14_1 H14_1 1.0000
C15_1 C16_1 1.394(3)
C15_1 C20_1 1.396(3)
C16_1 C17_1 1.386(3)
C16_1 H16_1 0.9500
C17_1 C18_1 1.398(4)
C17_1 H17_1 0.9500
C18_1 C19_1 1.386(3)
C18_1 H18_1 0.9500
C19_1 C20_1 1.385(3)
C19_1 H19_1 0.9500
C20_1 H20_1 0.9500
C21_1 C22_1 1.386(3)
C21_1 C26_1 1.395(3)
C22_1 C23_1 1.383(3)
C22_1 H22_1 0.9500
C23_1 C24_1 1.392(4)
C23_1 H23_1 0.9500
C24_1 C25_1 1.386(3)
C24_1 H24_1 0.9500
C25_1 C26_1 1.394(3)
C25_1 H25_1 0.9500
C26_1 H26_1 0.9500
C27_1 O28_1 1.441(2)
C27_1 C29_1 1.523(3)
C27_1 C30_1 1.525(3)
O28_1 H28O_1 0.8400
C29_1 H29A_1 0.9800
C29_1 H29B_1 0.9800
C29_1 H29C_1 0.9800
C30_1 H30A_1 0.9800
C30_1 H30B_1 0.9800
C30_1 H30C_1 0.9800
Br1_2 C6_2 1.9652(18)
S1_2 C5_2 1.8291(18)
S1_2 C2_2 1.864(2)
C2_2 C9_2 1.533(3)
C2_2 C10_2 1.534(3)
C2_2 C3_2 1.573(3)
C3_2 N4_2 1.450(2)
C3_2 C11_2 1.524(3)
C3_2 H3_2 1.0000
N4_2 C7_2 1.389(3)
N4_2 C5_2 1.457(2)
C5_2 C6_2 1.574(3)
C5_2 H5_2 1.0000
C6_2 C27_2 1.538(3)
C6_2 C7_2 1.552(3)
C7_2 O8_2 1.197(3)
C9_2 H9A_2 0.9800
C9_2 H9B_2 0.9800
C9_2 H9C_2 0.9800
C10_2 H10A_2 0.9800
C10_2 H10B_2 0.9800
C10_2 H10C_2 0.9800
C11_2 O13_2 1.200(2)
C11_2 O12_2 1.339(3)
O12_2 C14_2 1.471(2)
C14_2 C21_2 1.418(7)
C14_2 C15_2 1.523(3)
C14_2 C21'_2 1.601(9)
C14_2 H14_2 1.0000
C15_2 C16_2 1.386(3)
C15_2 C20_2 1.398(3)
C16_2 C17_2 1.398(3)
C16_2 H16_2 0.9500
C17_2 C18_2 1.377(4)
C17_2 H17_2 0.9500
C18_2 C19_2 1.390(4)
C18_2 H18_2 0.9500
C19_2 C20_2 1.393(4)
C19_2 H19_2 0.9500
C20_2 H20_2 0.9500
C21'_2 C22'_2 1.3900
C21'_2 C26'_2 1.3900
C22'_2 C23'_2 1.3900
C22'_2 H22'_2 0.9500
C23'_2 C24'_2 1.3900
C23'_2 H23'_2 0.9500
C24'_2 C25'_2 1.3900
C24'_2 H24'_2 0.9500
C25'_2 C26'_2 1.3900
C25'_2 H25'_2 0.9500
C26'_2 H26'_2 0.9500
C21_2 C22_2 1.3900
C21_2 C26_2 1.3900
C22_2 C23_2 1.3900
C22_2 H22_2 0.9500
C23_2 C24_2 1.3900
C23_2 H23_2 0.9500
C24_2 C25_2 1.3900
C24_2 H24_2 0.9500
C25_2 C26_2 1.3900
C25_2 H25_2 0.9500
C26_2 H26_2 0.9500
C27_2 O28_2 1.436(3)
C27_2 C30_2 1.522(3)
C27_2 C29_2 1.527(3)
O28_2 H28O_2 0.8400
C29_2 H29A_2 0.9800
C29_2 H29B_2 0.9800
C29_2 H29C_2 0.9800
C30_2 H30A_2 0.9800
C30_2 H30B_2 0.9800
C30_2 H30C_2 0.9800

loop_
_geom_hbond_atom_site_label_D
_geom_hbond_atom_site_label_H
_geom_hbond_distance_DH
_geom_hbond_distance_HA
_geom_hbond_angle_DHA
_geom_hbond_distance_DA
_geom_hbond_atom_site_label_A
_geom_hbond_site_symmetry_A
_geom_hbond_publ_flag
O28_1 H28O_1 0.840 2.313 135 2.968(2) O13_2 1_645 y
O28_1 H28O_1 0.840 2.541 136 3.1976(17) S1_1 1_555 y
O28_2 H28O_2 0.840 2.488 139 3.1688(16) S1_2 1_555 y

loop_
_geom_torsion_atom_site_label_1
_geom_torsion_atom_site_label_2
_geom_torsion_atom_site_label_3
_geom_torsion_atom_site_label_4
_geom_torsion
C5_1 S1_1 C2_1 C10_1 138.94(15)
C5_1 S1_1 C2_1 C9_1 -99.46(15)
C5_1 S1_1 C2_1 C3_1 17.21(15)
C10_1 C2_1 C3_1 N4_1 -148.17(18)
C9_1 C2_1 C3_1 N4_1 87.64(19)
S1_1 C2_1 C3_1 N4_1 -31.18(18)
C10_1 C2_1 C3_1 C11_1 -27.1(2)
C9_1 C2_1 C3_1 C11_1 -151.29(17)
S1_1 C2_1 C3_1 C11_1 89.89(17)
C11_1 C3_1 N4_1 C7_1 152.34(18)
C2_1 C3_1 N4_1 C7_1 -85.7(2)
C11_1 C3_1 N4_1 C5_1 -84.6(2)
C2_1 C3_1 N4_1 C5_1 37.3(2)
C7_1 N4_1 C5_1 C6_1 -7.90(14)
C3_1 N4_1 C5_1 C6_1 -146.87(17)
C7_1 N4_1 C5_1 S1_1 115.54(14)
C3_1 N4_1 C5_1 S1_1 -23.4(2)
C2_1 S1_1 C5_1 N4_1 1.36(15)
C2_1 S1_1 C5_1 C6_1 98.35(17)
N4_1 C5_1 C6_1 C27_1 126.74(18)
S1_1 C5_1 C6_1 C27_1 20.6(3)
N4_1 C5_1 C6_1 C7_1 7.09(13)
S1_1 C5_1 C6_1 C7_1 -99.03(16)
N4_1 C5_1 C6_1 Br1_1 -101.17(12)
S1_1 C5_1 C6_1 Br1_1 152.70(11)
C3_1 N4_1 C7_1 O8_1 -38.9(3)
C5_1 N4_1 C7_1 O8_1 -170.9(2)
C3_1 N4_1 C7_1 C6_1 140.00(19)
C5_1 N4_1 C7_1 C6_1 8.02(15)
C27_1 C6_1 C7_1 O8_1 45.7(3)
C5_1 C6_1 C7_1 O8_1 171.3(2)
Br1_1 C6_1 C7_1 O8_1 -82.1(3)
C27_1 C6_1 C7_1 N4_1 -133.12(17)
C5_1 C6_1 C7_1 N4_1 -7.49(14)
Br1_1 C6_1 C7_1 N4_1 99.13(14)
N4_1 C3_1 C11_1 O13_1 28.7(3)
C2_1 C3_1 C11_1 O13_1 -89.6(2)
N4_1 C3_1 C11_1 O12_1 -152.24(16)
C2_1 C3_1 C11_1 O12_1 89.42(19)
O13_1 C11_1 O12_1 C14_1 13.4(3)
C3_1 C11_1 O12_1 C14_1 -165.67(15)
C11_1 O12_1 C14_1 C15_1 127.28(17)
C11_1 O12_1 C14_1 C21_1 -109.31(18)
O12_1 C14_1 C15_1 C16_1 -114.6(2)
C21_1 C14_1 C15_1 C16_1 125.5(2)
O12_1 C14_1 C15_1 C20_1 60.1(2)
C21_1 C14_1 C15_1 C20_1 -59.8(2)
C20_1 C15_1 C16_1 C17_1 -1.3(3)
C14_1 C15_1 C16_1 C17_1 173.3(2)
C15_1 C16_1 C17_1 C18_1 -1.0(3)
C16_1 C17_1 C18_1 C19_1 2.4(4)
C17_1 C18_1 C19_1 C20_1 -1.3(3)
C18_1 C19_1 C20_1 C15_1 -1.1(3)
C16_1 C15_1 C20_1 C19_1 2.4(3)
C14_1 C15_1 C20_1 C19_1 -172.36(19)
O12_1 C14_1 C21_1 C22_1 14.6(3)
C15_1 C14_1 C21_1 C22_1 131.4(2)
O12_1 C14_1 C21_1 C26_1 -167.74(18)
C15_1 C14_1 C21_1 C26_1 -51.0(2)
C26_1 C21_1 C22_1 C23_1 1.0(3)
C14_1 C21_1 C22_1 C23_1 178.6(2)
C21_1 C22_1 C23_1 C24_1 -1.3(3)
C22_1 C23_1 C24_1 C25_1 0.3(3)
C23_1 C24_1 C25_1 C26_1 0.9(3)
C24_1 C25_1 C26_1 C21_1 -1.1(3)
C22_1 C21_1 C26_1 C25_1 0.2(3)
C14_1 C21_1 C26_1 C25_1 -177.52(18)
C7_1 C6_1 C27_1 O28_1 43.1(2)
C5_1 C6_1 C27_1 O28_1 -59.9(2)
Br1_1 C6_1 C27_1 O28_1 169.62(12)
C7_1 C6_1 C27_1 C29_1 -71.4(2)
C5_1 C6_1 C27_1 C29_1 -174.39(17)
Br1_1 C6_1 C27_1 C29_1 55.14(19)
C7_1 C6_1 C27_1 C30_1 163.77(16)
C5_1 C6_1 C27_1 C30_1 60.8(2)
Br1_1 C6_1 C27_1 C30_1 -69.67(18)
C5_2 S1_2 C2_2 C9_2 -103.93(15)
C5_2 S1_2 C2_2 C10_2 135.81(15)
C5_2 S1_2 C2_2 C3_2 13.78(14)
C9_2 C2_2 C3_2 N4_2 92.00(19)
C10_2 C2_2 C3_2 N4_2 -144.92(18)
S1_2 C2_2 C3_2 N4_2 -26.71(18)
C9_2 C2_2 C3_2 C11_2 -143.78(17)
C10_2 C2_2 C3_2 C11_2 -20.7(2)
S1_2 C2_2 C3_2 C11_2 97.52(16)
C11_2 C3_2 N4_2 C7_2 144.91(18)
C2_2 C3_2 N4_2 C7_2 -91.3(2)
C11_2 C3_2 N4_2 C5_2 -90.6(2)
C2_2 C3_2 N4_2 C5_2 33.2(2)
C7_2 N4_2 C5_2 C6_2 -7.09(15)
C3_2 N4_2 C5_2 C6_2 -146.64(16)
C7_2 N4_2 C5_2 S1_2 117.39(13)
C3_2 N4_2 C5_2 S1_2 -22.2(2)
C2_2 S1_2 C5_2 N4_2 2.87(14)
C2_2 S1_2 C5_2 C6_2 100.79(16)
N4_2 C5_2 C6_2 C27_2 124.92(18)
S1_2 C5_2 C6_2 C27_2 17.7(3)
N4_2 C5_2 C6_2 C7_2 6.34(13)
S1_2 C5_2 C6_2 C7_2 -100.92(16)
N4_2 C5_2 C6_2 Br1_2 -102.73(13)
S1_2 C5_2 C6_2 Br1_2 150.01(11)
C3_2 N4_2 C7_2 O8_2 -39.8(3)
C5_2 N4_2 C7_2 O8_2 -173.1(2)
C3_2 N4_2 C7_2 C6_2 140.47(18)
C5_2 N4_2 C7_2 C6_2 7.19(15)
C27_2 C6_2 C7_2 O8_2 49.6(3)
C5_2 C6_2 C7_2 O8_2 173.6(2)
Br1_2 C6_2 C7_2 O8_2 -78.7(3)
C27_2 C6_2 C7_2 N4_2 -130.66(17)
C5_2 C6_2 C7_2 N4_2 -6.65(14)
Br1_2 C6_2 C7_2 N4_2 101.04(13)
N4_2 C3_2 C11_2 O13_2 -143.73(18)
C2_2 C3_2 C11_2 O13_2 95.6(2)
N4_2 C3_2 C11_2 O12_2 37.8(2)
C2_2 C3_2 C11_2 O12_2 -82.8(2)
O13_2 C11_2 O12_2 C14_2 2.3(3)
C3_2 C11_2 O12_2 C14_2 -179.31(16)
C11_2 O12_2 C14_2 C21_2 106.1(4)
C11_2 O12_2 C14_2 C15_2 -129.27(17)
C11_2 O12_2 C14_2 C21'_2 108.9(4)
C21_2 C14_2 C15_2 C16_2 122.0(4)
O12_2 C14_2 C15_2 C16_2 -2.4(3)
C21'_2 C14_2 C15_2 C16_2 114.4(5)
C21_2 C14_2 C15_2 C20_2 -58.9(4)
O12_2 C14_2 C15_2 C20_2 176.72(18)
C21'_2 C14_2 C15_2 C20_2 -66.5(5)
C20_2 C15_2 C16_2 C17_2 -0.6(3)
C14_2 C15_2 C16_2 C17_2 178.5(2)
C15_2 C16_2 C17_2 C18_2 -0.2(3)
C16_2 C17_2 C18_2 C19_2 0.6(4)
C17_2 C18_2 C19_2 C20_2 -0.2(4)
C18_2 C19_2 C20_2 C15_2 -0.6(4)
C16_2 C15_2 C20_2 C19_2 1.0(3)
C14_2 C15_2 C20_2 C19_2 -178.2(2)
C21_2 C14_2 C21'_2 C22'_2 -149(7)
O12_2 C14_2 C21'_2 C22'_2 53.0(7)
C15_2 C14_2 C21'_2 C22'_2 -65.6(7)
C21_2 C14_2 C21'_2 C26'_2 26(6)
O12_2 C14_2 C21'_2 C26'_2 -132.6(8)
C15_2 C14_2 C21'_2 C26'_2 108.9(7)
C26'_2 C21'_2 C22'_2 C23'_2 0.0
C14_2 C21'_2 C22'_2 C23'_2 174.5(9)
C21'_2 C22'_2 C23'_2 C24'_2 0.0
C22'_2 C23'_2 C24'_2 C25'_2 0.0
C23'_2 C24'_2 C25'_2 C26'_2 0.0
C24'_2 C25'_2 C26'_2 C21'_2 0.0
C22'_2 C21'_2 C26'_2 C25'_2 0.0
C14_2 C21'_2 C26'_2 C25'_2 -174.4(10)
O12_2 C14_2 C21_2 C22_2 62.2(6)
C15_2 C14_2 C21_2 C22_2 -60.2(6)
C21'_2 C14_2 C21_2 C22_2 40(6)
O12_2 C14_2 C21_2 C26_2 -118.2(4)
C15_2 C14_2 C21_2 C26_2 119.4(4)
C21'_2 C14_2 C21_2 C26_2 -141(7)
C26_2 C21_2 C22_2 C23_2 0.0
C14_2 C21_2 C22_2 C23_2 179.6(8)
C21_2 C22_2 C23_2 C24_2 0.0
C22_2 C23_2 C24_2 C25_2 0.0
C23_2 C24_2 C25_2 C26_2 0.0
C24_2 C25_2 C26_2 C21_2 0.0
C22_2 C21_2 C26_2 C25_2 0.0
C14_2 C21_2 C26_2 C25_2 -179.6(7)
C7_2 C6_2 C27_2 O28_2 43.7(2)
C5_2 C6_2 C27_2 O28_2 -57.9(2)
Br1_2 C6_2 C27_2 O28_2 171.10(12)
C7_2 C6_2 C27_2 C30_2 165.04(17)
C5_2 C6_2 C27_2 C30_2 63.4(2)
Br1_2 C6_2 C27_2 C30_2 -67.59(19)
C7_2 C6_2 C27_2 C29_2 -69.6(2)
C5_2 C6_2 C27_2 C29_2 -171.22(17)
Br1_2 C6_2 C27_2 C29_2 57.75(19)
